data_4081303
loop_
_publ_author_name
'Webster, Christopher L.'
'Ziller, Joseph W.'
'Evans, William J.'

_publ_section_title
;
 Reactivity of U3+Metallocene Allyl Complexes Leads to a Nanometer-Sized
 Uranium Carbonate, [(C5Me5)2U]6(\m-\k1:\k2-CO3)6
;
_journal_issue 17
_journal_name_full Organometallics
_journal_page_first 4820
_journal_paper_doi 10.1021/om400526h
_journal_volume 32
_journal_year 2013
_chemical_formula_sum 'C22 H30 U'
_chemical_formula_weight 532.49
_chemical_name_systematic
; 
 ? 
;
_space_group_IT_number 2
_symmetry_cell_setting triclinic
_symmetry_space_group_name_Hall '-P 1'
_symmetry_space_group_name_H-M 'P -1'
_atom_sites_solution_hydrogens difmap
_atom_sites_solution_primary direct
_atom_sites_solution_secondary difmap
_audit_creation_method SHELXTL
_cell_angle_alpha 106.6569(5)
_cell_angle_beta 98.8404(5)
_cell_angle_gamma 90.4651(5)
_cell_formula_units_Z 4
_cell_length_a 8.8131(4)
_cell_length_b 14.2385(6)
_cell_length_c 16.0147(6)
_cell_measurement_reflns_used 9996
_cell_measurement_temperature 83(2)
_cell_measurement_theta_max 28.67
_cell_measurement_theta_min 2.28
_cell_volume 1899.52(14)
_computing_cell_refinement 'Bruker SAINT'
_computing_data_collection 'Bruker APEX2'
_computing_data_reduction 'Bruker SAINT'
_computing_molecular_graphics 'Bruker SHELXTL'
_computing_publication_material 'Bruker SHELXTL'
_computing_structure_refinement 'SHELXL-97 (Sheldrick, 2008)'
_computing_structure_solution 'SHELXS-97 (Sheldrick, 2008)'
_diffrn_ambient_temperature 83(2)
_diffrn_measured_fraction_theta_full 0.997
_diffrn_measured_fraction_theta_max 0.916
_diffrn_measurement_device_type 'Bruker APEX-II CCD'
_diffrn_measurement_method '\f and \w scans'
_diffrn_radiation_monochromator graphite
_diffrn_radiation_source 'fine-focus sealed tube'
_diffrn_radiation_type MoK\a
_diffrn_radiation_wavelength 0.71073
_diffrn_reflns_av_R_equivalents 0.0198
_diffrn_reflns_av_sigmaI/netI 0.0257
_diffrn_reflns_limit_h_max 11
_diffrn_reflns_limit_h_min -11
_diffrn_reflns_limit_k_max 19
_diffrn_reflns_limit_k_min -18
_diffrn_reflns_limit_l_max 21
_diffrn_reflns_limit_l_min -21
_diffrn_reflns_number 22727
_diffrn_reflns_theta_full 25.50
_diffrn_reflns_theta_max 28.77
_diffrn_reflns_theta_min 1.69
_exptl_absorpt_coefficient_mu 8.544
_exptl_absorpt_correction_T_max 0.7542
_exptl_absorpt_correction_T_min 0.1173
_exptl_absorpt_correction_type numerical
_exptl_absorpt_process_details 'Bruker SADABS'
_exptl_crystal_colour brown
_exptl_crystal_density_diffrn 1.862
_exptl_crystal_density_meas ?
_exptl_crystal_density_method 'not measured'
_exptl_crystal_description prism
_exptl_crystal_F_000 1016
_exptl_crystal_size_max 0.44
_exptl_crystal_size_mid 0.25
_exptl_crystal_size_min 0.04
_refine_diff_density_max 1.217
_refine_diff_density_min -0.840
_refine_diff_density_rms 0.106
_refine_ls_extinction_method none
_refine_ls_goodness_of_fit_ref 1.020
_refine_ls_hydrogen_treatment refall
_refine_ls_matrix_type full
_refine_ls_number_parameters 655
_refine_ls_number_reflns 9062
_refine_ls_number_restraints 0
_refine_ls_restrained_S_all 1.020
_refine_ls_R_factor_all 0.0257
_refine_ls_R_factor_gt 0.0178
_refine_ls_shift/su_max 0.002
_refine_ls_shift/su_mean 0.000
_refine_ls_structure_factor_coef Fsqd
_refine_ls_weighting_details 'calc w=1/[\s^2^(Fo^2^)+(0.0204P)^2^+0.0000P] where P=(Fo^2^+2Fc^2^)/3'
_refine_ls_weighting_scheme calc
_refine_ls_wR_factor_gt 0.0375
_refine_ls_wR_factor_ref 0.0396
_reflns_number_gt 7753
_reflns_number_total 9062
_reflns_threshold_expression >2sigma(I)
_cod_data_source_file om400526h_si_002.cif
_cod_data_source_block clw53
_cod_depositor_comments
;
The following automatic conversions were performed:

'_symmetry_cell_setting' value 'Triclinic' changed to 'triclinic'
according to /home/saulius/struct/CIF-dictionaries/cif_core.dic
dictionary named 'cif_core.dic' version 2.4.2 from 2011-04-26.

Automatic conversion script
Id: cif_fix_values 1891 2012-01-12 08:04:46Z andrius 

The following automatic conversions were performed:

'_exptl_crystal_density_meas' value 'not_measured' was changed to '?'
- the value is perceived as not measured.

Automatic conversion script
Id: cif_fix_values 3008 2015-01-20 13:52:24Z robertas 
;
_cod_original_sg_symbol_H-M P-1
_cod_database_code 4081303

loop_
_symmetry_equiv_pos_as_xyz
'x, y, z'
'-x, -y, -z'

loop_
_atom_site_label
_atom_site_type_symbol
_atom_site_fract_x
_atom_site_fract_y
_atom_site_fract_z
_atom_site_U_iso_or_equiv
_atom_site_adp_type
_atom_site_occupancy
_atom_site_symmetry_multiplicity
_atom_site_calc_flag
U1 U 0.397291(10) 0.163228(7) 0.281708(6) 0.01172(3) Uani 1 1 d
C1 C 0.3235(3) 0.09884(19) 0.09905(17) 0.0150(5) Uani 1 1 d
C2 C 0.2831(3) 0.01755(19) 0.12675(17) 0.0144(5) Uani 1 1 d
C3 C 0.4195(3) -0.02005(19) 0.16124(18) 0.0167(5) Uani 1 1 d
C4 C 0.5451(3) 0.0378(2) 0.15294(18) 0.0166(6) Uani 1 1 d
C5 C 0.4872(3) 0.1098(2) 0.11359(17) 0.0156(5) Uani 1 1 d
C6 C 0.2144(4) 0.1591(2) 0.0579(2) 0.0215(6) Uani 1 1 d
C7 C 0.1253(3) -0.0345(2) 0.1041(2) 0.0198(6) Uani 1 1 d
C8 C 0.4325(4) -0.1149(2) 0.1849(2) 0.0228(6) Uani 1 1 d
C9 C 0.7118(3) 0.0175(3) 0.1745(2) 0.0265(7) Uani 1 1 d
C10 C 0.5812(4) 0.1714(2) 0.0760(2) 0.0217(6) Uani 1 1 d
C11 C 0.2043(3) 0.2777(2) 0.3728(2) 0.0219(6) Uani 1 1 d
C12 C 0.1131(3) 0.1961(2) 0.3185(2) 0.0205(6) Uani 1 1 d
C13 C 0.1222(3) 0.0941(2) 0.30565(19) 0.0185(6) Uani 1 1 d
C14 C 0.2310(3) 0.0334(2) 0.33388(19) 0.0178(6) Uani 1 1 d
C15 C 0.3787(3) 0.0465(2) 0.38491(19) 0.0190(6) Uani 1 1 d
C16 C 0.4728(3) 0.1289(2) 0.43656(19) 0.0210(6) Uani 1 1 d
C17 C 0.4527(3) 0.2302(2) 0.45950(19) 0.0218(6) Uani 1 1 d
C18 C 0.3406(4) 0.2910(2) 0.43381(19) 0.0218(6) Uani 1 1 d
C19 C 0.4582(3) 0.3299(2) 0.25082(19) 0.0174(6) Uani 1 1 d
C20 C 0.5867(3) 0.3330(2) 0.31598(18) 0.0176(6) Uani 1 1 d
C21 C 0.6787(3) 0.2541(2) 0.3125(2) 0.0211(6) Uani 1 1 d
C22 C 0.6145(4) 0.4212(2) 0.3973(2) 0.0256(7) Uani 1 1 d
H6A H 0.119(4) 0.163(2) 0.078(2) 0.036(10) Uiso 1 1 d
H6B H 0.197(4) 0.135(3) -0.002(2) 0.037(10) Uiso 1 1 d
H6C H 0.255(4) 0.225(3) 0.069(2) 0.030(9) Uiso 1 1 d
H7A H 0.112(4) -0.061(2) 0.148(2) 0.027(9) Uiso 1 1 d
H7B H 0.112(3) -0.082(2) 0.045(2) 0.021(8) Uiso 1 1 d
H7C H 0.048(4) 0.014(2) 0.101(2) 0.022(8) Uiso 1 1 d
H8A H 0.341(4) -0.133(3) 0.207(2) 0.040(10) Uiso 1 1 d
H8B H 0.523(4) -0.114(2) 0.225(2) 0.029(9) Uiso 1 1 d
H8C H 0.441(4) -0.167(2) 0.134(2) 0.026(9) Uiso 1 1 d
H9A H 0.776(5) 0.059(3) 0.159(3) 0.054(12) Uiso 1 1 d
H9B H 0.733(4) -0.048(3) 0.145(2) 0.042(11) Uiso 1 1 d
H9C H 0.739(4) 0.020(3) 0.235(3) 0.045(11) Uiso 1 1 d
H10A H 0.523(4) 0.213(2) 0.052(2) 0.029(9) Uiso 1 1 d
H10B H 0.620(3) 0.129(2) 0.027(2) 0.023(8) Uiso 1 1 d
H10C H 0.662(4) 0.211(3) 0.116(2) 0.034(9) Uiso 1 1 d
H11A H 0.165(4) 0.333(2) 0.368(2) 0.023(8) Uiso 1 1 d
H12A H 0.038(3) 0.209(2) 0.2820(19) 0.013(7) Uiso 1 1 d
H13A H 0.036(4) 0.056(2) 0.262(2) 0.028(9) Uiso 1 1 d
H14A H 0.212(3) -0.034(2) 0.3038(19) 0.021(8) Uiso 1 1 d
H15A H 0.426(3) -0.009(2) 0.3828(18) 0.010(7) Uiso 1 1 d
H16A H 0.566(4) 0.113(2) 0.460(2) 0.025(8) Uiso 1 1 d
H17A H 0.540(3) 0.266(2) 0.4948(19) 0.016(7) Uiso 1 1 d
H18A H 0.371(4) 0.356(2) 0.457(2) 0.029(9) Uiso 1 1 d
H19A H 0.464(3) 0.297(2) 0.1912(19) 0.013(7) Uiso 1 1 d
H19B H 0.391(4) 0.387(3) 0.258(2) 0.034(9) Uiso 1 1 d
H21A H 0.757(3) 0.255(2) 0.3622(19) 0.015(7) Uiso 1 1 d
H21B H 0.698(3) 0.210(2) 0.261(2) 0.016(8) Uiso 1 1 d
H22A H 0.655(4) 0.404(2) 0.450(2) 0.025(8) Uiso 1 1 d
H22B H 0.521(4) 0.457(2) 0.407(2) 0.025(9) Uiso 1 1 d
H22C H 0.687(4) 0.467(3) 0.386(2) 0.038(10) Uiso 1 1 d
U2 U -0.007010(10) 0.666230(7) 0.293709(6) 0.01164(3) Uani 1 1 d
C23 C -0.1986(3) 0.5278(2) 0.15752(18) 0.0171(6) Uani 1 1 d
C24 C -0.0547(3) 0.48438(19) 0.16469(18) 0.0175(6) Uani 1 1 d
C25 C 0.0505(3) 0.5389(2) 0.13548(18) 0.0162(5) Uani 1 1 d
C26 C -0.0273(3) 0.61609(19) 0.11150(17) 0.0144(5) Uani 1 1 d
C27 C -0.1836(3) 0.60775(19) 0.12338(17) 0.0138(5) Uani 1 1 d
C28 C -0.3457(4) 0.4863(3) 0.1724(2) 0.0287(7) Uani 1 1 d
C29 C -0.0309(4) 0.3879(2) 0.1842(2) 0.0272(7) Uani 1 1 d
C30 C 0.2089(3) 0.5120(3) 0.1153(2) 0.0262(7) Uani 1 1 d
C31 C 0.0403(4) 0.6860(2) 0.0709(2) 0.0240(7) Uani 1 1 d
C32 C -0.3161(3) 0.6603(2) 0.0892(2) 0.0215(6) Uani 1 1 d
C33 C 0.0312(4) 0.7387(2) 0.47196(19) 0.0251(7) Uani 1 1 d
C34 C 0.0016(3) 0.6368(2) 0.45068(19) 0.0220(6) Uani 1 1 d
C35 C 0.0688(3) 0.5551(2) 0.40154(19) 0.0188(6) Uani 1 1 d
C36 C 0.1914(3) 0.5442(2) 0.35396(19) 0.0190(6) Uani 1 1 d
C37 C 0.2846(3) 0.6051(2) 0.32558(19) 0.0203(6) Uani 1 1 d
C38 C 0.2964(3) 0.7059(2) 0.3340(2) 0.0244(7) Uani 1 1 d
C39 C 0.2290(4) 0.7873(2) 0.3842(2) 0.0273(7) Uani 1 1 d
C40 C 0.1258(4) 0.8003(2) 0.4449(2) 0.0272(7) Uani 1 1 d
C41 C -0.2820(3) 0.7350(2) 0.3202(2) 0.0219(6) Uani 1 1 d
C42 C -0.2012(3) 0.8218(2) 0.32683(19) 0.0203(6) Uani 1 1 d
C43 C -0.1102(3) 0.8294(2) 0.2636(2) 0.0200(6) Uani 1 1 d
C44 C -0.1970(4) 0.9076(3) 0.4085(2) 0.0316(8) Uani 1 1 d
H28A H -0.426(6) 0.528(3) 0.181(3) 0.079(16) Uiso 1 1 d
H28B H -0.330(4) 0.460(3) 0.222(3) 0.047(11) Uiso 1 1 d
H28C H -0.403(5) 0.442(3) 0.125(3) 0.055(12) Uiso 1 1 d
H29A H 0.077(4) 0.378(3) 0.194(2) 0.043(11) Uiso 1 1 d
H29B H -0.078(4) 0.334(3) 0.136(2) 0.040(10) Uiso 1 1 d
H29C H -0.070(4) 0.383(3) 0.234(2) 0.042(11) Uiso 1 1 d
H30A H 0.280(3) 0.570(2) 0.1398(19) 0.014(7) Uiso 1 1 d
H30B H 0.203(4) 0.489(2) 0.057(2) 0.029(9) Uiso 1 1 d
H30C H 0.243(4) 0.466(3) 0.145(3) 0.050(12) Uiso 1 1 d
H31A H 0.126(4) 0.715(3) 0.102(2) 0.043(11) Uiso 1 1 d
H31B H -0.027(5) 0.739(3) 0.065(3) 0.053(12) Uiso 1 1 d
H31C H 0.058(5) 0.658(3) 0.017(3) 0.053(12) Uiso 1 1 d
H32A H -0.372(4) 0.693(3) 0.133(3) 0.049(11) Uiso 1 1 d
H32B H -0.380(5) 0.616(3) 0.043(3) 0.051(12) Uiso 1 1 d
H32C H -0.287(4) 0.702(3) 0.058(3) 0.047(11) Uiso 1 1 d
H33A H -0.035(4) 0.780(3) 0.509(2) 0.040(10) Uiso 1 1 d
H34A H -0.070(4) 0.625(2) 0.476(2) 0.021(8) Uiso 1 1 d
H35A H 0.019(4) 0.499(2) 0.396(2) 0.020(8) Uiso 1 1 d
H36A H 0.207(3) 0.476(2) 0.3256(19) 0.019(8) Uiso 1 1 d
H37A H 0.354(3) 0.565(2) 0.284(2) 0.021(8) Uiso 1 1 d
H38A H 0.366(4) 0.718(2) 0.296(2) 0.026(9) Uiso 1 1 d
H39A H 0.255(4) 0.840(3) 0.375(2) 0.037(10) Uiso 1 1 d
H40A H 0.111(4) 0.869(2) 0.475(2) 0.032(9) Uiso 1 1 d
H41A H -0.315(3) 0.691(2) 0.266(2) 0.014(7) Uiso 1 1 d
H41B H -0.328(3) 0.734(2) 0.366(2) 0.022(8) Uiso 1 1 d
H43A H -0.055(3) 0.889(2) 0.276(2) 0.023(8) Uiso 1 1 d
H43B H -0.141(4) 0.795(2) 0.198(2) 0.030(9) Uiso 1 1 d
H44A H -0.106(5) 0.947(3) 0.419(2) 0.047(11) Uiso 1 1 d
H44B H -0.209(4) 0.886(2) 0.457(2) 0.030(10) Uiso 1 1 d
H44C H -0.285(4) 0.948(3) 0.401(2) 0.048(11) Uiso 1 1 d

loop_
_atom_site_aniso_label
_atom_site_aniso_U_11
_atom_site_aniso_U_22
_atom_site_aniso_U_33
_atom_site_aniso_U_23
_atom_site_aniso_U_13
_atom_site_aniso_U_12
U1 0.00979(5) 0.01256(5) 0.01307(5) 0.00417(4) 0.00182(4) 0.00011(3)
C1 0.0165(13) 0.0158(13) 0.0118(13) 0.0035(11) 0.0000(10) 0.0019(10)
C2 0.0127(12) 0.0153(13) 0.0119(13) 0.0007(10) -0.0013(10) -0.0007(10)
C3 0.0165(13) 0.0148(13) 0.0169(14) 0.0023(11) 0.0012(11) 0.0003(10)
C4 0.0134(13) 0.0174(14) 0.0167(14) 0.0007(11) 0.0038(11) 0.0038(10)
C5 0.0162(13) 0.0172(13) 0.0124(13) 0.0025(11) 0.0026(10) 0.0016(10)
C6 0.0212(15) 0.0241(16) 0.0190(16) 0.0095(13) -0.0032(12) 0.0004(12)
C7 0.0153(14) 0.0189(15) 0.0221(16) 0.0031(13) -0.0006(12) -0.0068(11)
C8 0.0247(16) 0.0177(15) 0.0251(17) 0.0060(13) 0.0017(13) 0.0034(12)
C9 0.0140(14) 0.0294(18) 0.035(2) 0.0071(15) 0.0028(13) 0.0070(12)
C10 0.0218(15) 0.0247(16) 0.0185(16) 0.0047(13) 0.0067(13) -0.0012(12)
C11 0.0239(15) 0.0207(15) 0.0256(16) 0.0091(13) 0.0127(13) 0.0062(12)
C12 0.0140(13) 0.0289(16) 0.0241(16) 0.0126(13) 0.0098(12) 0.0083(11)
C13 0.0112(12) 0.0268(15) 0.0201(15) 0.0109(12) 0.0031(11) 0.0002(11)
C14 0.0181(13) 0.0189(14) 0.0181(14) 0.0072(12) 0.0043(11) -0.0011(11)
C15 0.0204(14) 0.0193(14) 0.0229(16) 0.0143(12) 0.0045(12) 0.0020(11)
C16 0.0189(14) 0.0278(16) 0.0184(15) 0.0124(12) -0.0011(12) -0.0012(12)
C17 0.0242(15) 0.0264(16) 0.0132(14) 0.0038(12) 0.0026(12) -0.0071(12)
C18 0.0316(16) 0.0182(15) 0.0152(14) 0.0004(12) 0.0111(12) -0.0023(12)
C19 0.0197(14) 0.0157(14) 0.0188(15) 0.0066(12) 0.0062(11) 0.0006(11)
C20 0.0157(13) 0.0179(13) 0.0193(14) 0.0043(11) 0.0059(11) -0.0058(10)
C21 0.0149(13) 0.0284(16) 0.0159(15) 0.0015(13) -0.0001(12) -0.0016(11)
C22 0.0285(17) 0.0233(16) 0.0217(16) 0.0020(13) 0.0034(13) -0.0080(13)
U2 0.00992(5) 0.01296(5) 0.01215(5) 0.00418(4) 0.00114(4) 0.00063(3)
C23 0.0164(13) 0.0170(13) 0.0153(14) 0.0019(11) 0.0002(11) -0.0040(10)
C24 0.0223(14) 0.0136(13) 0.0142(14) 0.0019(11) 0.0000(11) 0.0004(10)
C25 0.0153(13) 0.0179(14) 0.0127(13) 0.0000(11) 0.0017(10) 0.0030(10)
C26 0.0139(12) 0.0177(13) 0.0107(13) 0.0036(10) 0.0007(10) -0.0023(10)
C27 0.0124(12) 0.0148(13) 0.0126(13) 0.0027(10) -0.0005(10) 0.0002(10)
C28 0.0217(16) 0.0313(18) 0.0305(19) 0.0062(15) 0.0031(14) -0.0137(14)
C29 0.0381(19) 0.0158(15) 0.0252(18) 0.0060(13) -0.0026(15) -0.0014(13)
C30 0.0171(14) 0.0370(19) 0.0182(16) -0.0006(14) 0.0004(12) 0.0073(13)
C31 0.0250(16) 0.0268(17) 0.0223(17) 0.0102(14) 0.0051(13) -0.0079(13)
C32 0.0175(14) 0.0263(16) 0.0196(16) 0.0069(13) -0.0009(12) 0.0064(12)
C33 0.0270(16) 0.0328(17) 0.0128(14) 0.0038(13) 0.0004(12) 0.0120(13)
C34 0.0195(14) 0.0336(17) 0.0172(15) 0.0127(13) 0.0059(12) 0.0060(12)
C35 0.0205(14) 0.0187(14) 0.0201(15) 0.0106(12) 0.0025(12) 0.0014(11)
C36 0.0173(13) 0.0205(15) 0.0178(14) 0.0056(12) -0.0016(11) 0.0059(11)
C37 0.0123(13) 0.0337(17) 0.0152(14) 0.0082(12) 0.0013(11) 0.0054(11)
C38 0.0127(13) 0.0386(18) 0.0245(16) 0.0171(14) -0.0042(12) -0.0051(12)
C39 0.0245(15) 0.0201(15) 0.0359(19) 0.0168(14) -0.0151(14) -0.0115(12)
C40 0.0330(17) 0.0164(15) 0.0230(16) -0.0008(13) -0.0114(13) 0.0040(12)
C41 0.0125(13) 0.0324(17) 0.0199(16) 0.0063(14) 0.0026(12) 0.0016(11)
C42 0.0124(12) 0.0224(15) 0.0224(15) 0.0025(12) -0.0012(11) 0.0090(11)
C43 0.0200(14) 0.0145(14) 0.0244(16) 0.0060(12) -0.0010(12) 0.0025(11)
C44 0.0252(17) 0.0338(19) 0.0277(19) -0.0018(15) 0.0002(14) 0.0103(14)

loop_
_atom_type_symbol
_atom_type_description
_atom_type_scat_dispersion_real
_atom_type_scat_dispersion_imag
_atom_type_scat_source
C C 0.0033 0.0016 'International Tables Vol C Tables 4.2.6.8 and 6.1.1.4'
H H 0.0000 0.0000 'International Tables Vol C Tables 4.2.6.8 and 6.1.1.4'
U U -9.6767 9.6646 'International Tables Vol C Tables 4.2.6.8 and 6.1.1.4'

loop_
_geom_angle_atom_site_label_1
_geom_angle_atom_site_label_2
_geom_angle_atom_site_label_3
_geom_angle
Cnt1 U1 C19 98.5
Cnt1 U1 C20 110.7
Cnt1 U1 C21 97.7
Cnt2 U1 C19 120.0
Cnt2 U1 C20 113.0
Cnt2 U1 C21 120.5
Cnt1 U1 Cnt2 136.3
C19 U1 C16 124.57(9)
C19 U1 C11 79.75(9)
C16 U1 C11 80.06(9)
C19 U1 C12 98.61(9)
C16 U1 C12 88.41(9)
C11 U1 C12 30.25(9)
C19 U1 C15 154.47(9)
C16 U1 C15 30.51(9)
C11 U1 C15 87.17(9)
C12 U1 C15 79.70(9)
C19 U1 C17 97.28(9)
C16 U1 C17 30.39(9)
C11 U1 C17 58.20(9)
C12 U1 C17 78.60(9)
C15 U1 C17 57.28(9)
C19 U1 C21 54.64(9)
C16 U1 C21 86.81(9)
C11 U1 C21 111.21(9)
C12 U1 C21 141.17(9)
C15 U1 C21 111.95(9)
C17 U1 C21 78.00(9)
C19 U1 C18 80.21(9)
C16 U1 C18 58.08(9)
C11 U1 C18 30.18(9)
C12 U1 C18 57.22(9)
C15 U1 C18 77.55(9)
C17 U1 C18 30.26(9)
C21 U1 C18 88.16(9)
C19 U1 C13 127.77(9)
C16 U1 C13 78.42(9)
C11 U1 C13 56.97(9)
C12 U1 C13 30.27(9)
C15 U1 C13 57.70(8)
C17 U1 C13 84.37(9)
C21 U1 C13 162.33(9)
C18 U1 C13 75.85(9)
C19 U1 C14 155.98(9)
C16 U1 C14 57.38(9)
C11 U1 C14 77.16(9)
C12 U1 C14 57.61(9)
C15 U1 C14 30.10(8)
C17 U1 C14 76.04(9)
C21 U1 C14 142.05(9)
C18 U1 C14 83.15(9)
C13 U1 C14 29.79(8)
C19 U1 C1 82.18(8)
C16 U1 C1 151.33(9)
C11 U1 C1 118.49(9)
C12 U1 C1 98.20(9)
C15 U1 C1 123.34(9)
C17 U1 C1 176.66(8)
C21 U1 C1 104.22(9)
C18 U1 C1 146.68(9)
C13 U1 C1 93.35(8)
C14 U1 C1 103.13(8)
C19 U1 C2 111.58(9)
C16 U1 C2 123.27(9)
C11 U1 C2 119.94(9)
C12 U1 C2 91.00(9)
C15 U1 C2 93.95(9)
C17 U1 C2 150.55(8)
C21 U1 C2 123.30(8)
C18 U1 C2 147.95(8)
C13 U1 C2 73.59(8)
C14 U1 C2 75.15(8)
C1 U1 C2 29.51(8)
C19 U1 C3 123.11(9)
C16 U1 C3 102.93(9)
C11 U1 C3 143.51(9)
C12 U1 C3 113.35(9)
C15 U1 C3 79.73(9)
C17 U1 C3 133.25(9)
C21 U1 C3 105.28(8)
C18 U1 C3 156.67(8)
C13 U1 C3 87.61(8)
C14 U1 C3 74.51(8)
C1 U1 C3 48.87(8)
C2 U1 C3 29.49(7)
C19 U1 C20 29.88(8)
C16 U1 C20 98.14(9)
C11 U1 C20 86.81(9)
C12 U1 C20 114.52(9)
C15 U1 C20 128.39(9)
C17 U1 C20 76.45(8)
C21 U1 C20 29.12(8)
C18 U1 C20 72.09(8)
C13 U1 C20 143.76(8)
C14 U1 C20 152.43(8)
C1 U1 C20 104.22(8)
C2 U1 C20 132.40(8)
C3 U1 C20 127.73(8)
C19 U1 C4 98.72(9)
C16 U1 C4 110.98(9)
C11 U1 C4 166.77(9)
C12 U1 C4 139.19(9)
C15 U1 C4 98.85(9)
C17 U1 C4 134.81(9)
C21 U1 C4 77.58(8)
C18 U1 C4 162.86(9)
C13 U1 C4 116.68(8)
C14 U1 C4 102.23(8)
C1 U1 C4 48.48(8)
C2 U1 C4 48.22(8)
C3 U1 C4 29.34(8)
C20 U1 C4 98.40(8)
C19 U1 C5 74.77(8)
C16 U1 C5 138.95(9)
C11 U1 C5 140.95(9)
C12 U1 C5 127.23(9)
C15 U1 C5 126.55(9)
C17 U1 C5 153.44(8)
C21 U1 C5 76.83(8)
C18 U1 C5 154.97(8)
C13 U1 C5 120.77(8)
C14 U1 C5 120.84(8)
C1 U1 C5 29.52(7)
C2 U1 C5 48.27(8)
C3 U1 C5 48.35(8)
C20 U1 C5 85.57(8)
C4 U1 C5 29.02(8)
C2 C1 C5 107.5(2)
C2 C1 C6 126.1(2)
C5 C1 C6 126.3(2)
C2 C1 U1 75.47(15)
C5 C1 U1 77.03(15)
C6 C1 U1 115.91(18)
C1 C2 C3 108.8(2)
C1 C2 C7 124.9(2)
C3 C2 C7 124.9(3)
C1 C2 U1 75.02(15)
C3 C2 U1 75.87(15)
C7 C2 U1 126.13(19)
C2 C3 C4 107.1(2)
C2 C3 C8 126.7(2)
C4 C3 C8 125.1(2)
C2 C3 U1 74.63(15)
C4 C3 U1 75.90(15)
C8 C3 U1 124.44(19)
C5 C4 C3 108.7(2)
C5 C4 C9 126.4(3)
C3 C4 C9 124.6(3)
C5 C4 U1 75.88(15)
C3 C4 U1 74.76(15)
C9 C4 U1 120.47(19)
C4 C5 C1 107.9(2)
C4 C5 C10 125.2(2)
C1 C5 C10 125.7(2)
C4 C5 U1 75.11(15)
C1 C5 U1 73.45(15)
C10 C5 U1 127.34(18)
C12 C11 C18 134.6(3)
C12 C11 U1 75.13(16)
C18 C11 U1 76.55(17)
C11 C12 C13 133.1(3)
C11 C12 U1 74.61(16)
C13 C12 U1 77.05(16)
C14 C13 C12 135.4(3)
C14 C13 U1 75.29(15)
C12 C13 U1 72.67(15)
C13 C14 C15 136.4(3)
C13 C14 U1 74.92(15)
C15 C14 U1 72.71(16)
C16 C15 C14 134.1(3)
C16 C15 U1 73.63(16)
C14 C15 U1 77.19(16)
C17 C16 C15 133.4(3)
C17 C16 U1 76.58(17)
C15 C16 U1 75.86(16)
C16 C17 C18 135.4(3)
C16 C17 U1 73.03(17)
C18 C17 U1 75.45(17)
C11 C18 C17 136.2(3)
C11 C18 U1 73.27(17)
C17 C18 U1 74.30(17)
C20 C19 U1 81.78(16)
C21 C20 C19 122.1(3)
C21 C20 C22 118.8(3)
C19 C20 C22 118.7(3)
C21 C20 U1 71.42(16)
C19 C20 U1 68.34(15)
C22 C20 U1 129.29(19)
C20 C21 U1 79.46(16)
Cnt3 U2 C41 98.6
Cnt3 U2 C42 110.6
Cnt3 U2 C43 97.2
Cnt4 U2 C41 119.8
Cnt4 U2 C42 112.9
Cnt4 U2 C43 120.7
Cnt3 U2 Cnt4 136.5
C39 U2 C43 81.62(9)
C39 U2 C34 80.17(10)
C43 U2 C34 121.14(10)
C39 U2 C38 30.63(10)
C43 U2 C38 102.60(9)
C34 U2 C38 88.17(9)
C39 U2 C41 114.56(10)
C43 U2 C41 54.89(9)
C34 U2 C41 84.02(9)
C38 U2 C41 145.16(10)
C39 U2 C35 87.69(9)
C43 U2 C35 151.44(9)
C34 U2 C35 30.40(9)
C38 U2 C35 79.72(9)
C41 U2 C35 107.66(9)
C39 U2 C40 30.47(10)
C43 U2 C40 79.75(9)
C34 U2 C40 57.92(10)
C38 U2 C40 57.63(10)
C41 U2 C40 89.98(10)
C35 U2 C40 77.71(9)
C39 U2 C33 58.24(11)
C43 U2 C33 94.95(9)
C34 U2 C33 30.32(10)
C38 U2 C33 78.50(10)
C41 U2 C33 77.74(9)
C35 U2 C33 57.24(9)
C40 U2 C33 30.04(10)
C39 U2 C36 77.31(9)
C43 U2 C36 158.85(9)
C34 U2 C36 56.86(9)
C38 U2 C36 57.37(9)
C41 U2 C36 137.53(9)
C35 U2 C36 29.93(8)
C40 U2 C36 82.96(9)
C33 U2 C36 75.47(9)
C39 U2 C37 57.07(10)
C43 U2 C37 132.09(9)
C34 U2 C37 77.76(9)
C38 U2 C37 30.05(9)
C41 U2 C37 160.96(9)
C35 U2 C37 57.48(9)
C40 U2 C37 75.74(9)
C33 U2 C37 83.71(9)
C36 U2 C37 29.63(8)
C39 U2 C26 115.07(9)
C43 U2 C26 79.55(9)
C34 U2 C26 157.06(9)
C38 U2 C26 97.18(9)
C41 U2 C26 103.13(9)
C35 U2 C26 128.78(8)
C40 U2 C26 142.36(9)
C33 U2 C26 172.19(9)
C36 U2 C26 107.82(8)
C37 U2 C26 95.83(8)
C39 U2 C25 114.24(10)
C43 U2 C25 108.66(9)
C34 U2 C25 129.87(9)
C38 U2 C25 86.36(9)
C41 U2 C25 124.08(9)
C35 U2 C25 99.89(8)
C40 U2 C25 143.91(9)
C33 U2 C25 154.30(8)
C36 U2 C25 78.88(8)
C37 U2 C25 73.06(8)
C26 U2 C25 29.48(8)
C39 U2 C42 89.64(9)
C43 U2 C42 29.92(9)
C34 U2 C42 94.72(9)
C38 U2 C42 118.61(9)
C41 U2 C42 29.41(9)
C35 U2 C42 124.45(9)
C40 U2 C42 72.81(9)
C33 U2 C42 74.78(9)
C36 U2 C42 150.09(9)
C37 U2 C42 146.56(9)
C26 U2 C42 102.08(8)
C25 U2 C42 130.92(8)
C39 U2 C24 137.42(10)
C43 U2 C24 122.33(9)
C34 U2 C24 108.39(9)
C38 U2 C24 106.82(9)
C41 U2 C24 107.87(9)
C35 U2 C24 82.89(9)
C40 U2 C24 156.93(9)
C33 U2 C24 138.66(9)
C36 U2 C24 74.01(8)
C37 U2 C24 83.38(8)
C26 U2 C24 48.72(8)
C25 U2 C24 29.47(8)
C42 U2 C24 129.40(8)
C39 U2 C23 162.17(10)
C43 U2 C23 99.51(9)
C34 U2 C23 113.42(9)
C38 U2 C23 134.12(9)
C41 U2 C23 79.51(9)
C35 U2 C23 98.67(9)
C40 U2 C23 167.35(10)
C33 U2 C23 138.69(9)
C36 U2 C23 100.01(8)
C37 U2 C23 112.77(8)
C26 U2 C23 48.50(8)
C25 U2 C23 48.38(8)
C42 U2 C23 100.19(8)
C24 U2 C23 29.39(8)
C39 U2 C27 139.74(9)
C43 U2 C27 74.24(8)
C34 U2 C27 140.01(9)
C38 U2 C27 126.74(9)
C41 U2 C27 76.54(9)
C35 U2 C27 127.44(8)
C40 U2 C27 153.94(8)
C33 U2 C27 153.79(8)
C36 U2 C27 121.95(8)
C37 U2 C27 121.40(8)
C26 U2 C27 29.58(7)
C25 U2 C27 48.44(7)
C42 U2 C27 85.20(8)
C24 U2 C27 48.38(8)
C23 U2 C27 29.08(8)
C27 C23 C24 108.7(2)
C27 C23 C28 126.1(3)
C24 C23 C28 124.8(3)
C27 C23 U2 76.07(15)
C24 C23 U2 75.01(15)
C28 C23 U2 121.6(2)
C25 C24 C23 107.5(2)
C25 C24 C29 127.3(3)
C23 C24 C29 124.3(3)
C25 C24 U2 74.85(15)
C23 C24 U2 75.60(16)
C29 C24 U2 123.7(2)
C26 C25 C24 108.4(2)
C26 C25 C30 123.0(3)
C24 C25 C30 127.7(3)
C26 C25 U2 74.98(15)
C24 C25 U2 75.68(15)
C30 C25 U2 124.31(19)
C25 C26 C27 107.8(2)
C25 C26 C31 125.0(2)
C27 C26 C31 126.8(3)
C25 C26 U2 75.54(15)
C27 C26 U2 76.80(15)
C31 C26 U2 119.27(19)
C23 C27 C26 107.6(2)
C23 C27 C32 124.9(2)
C26 C27 C32 126.5(2)
C23 C27 U2 74.85(15)
C26 C27 U2 73.62(15)
C32 C27 U2 126.45(19)
C40 C33 C34 135.3(3)
C40 C33 U2 74.88(17)
C34 C33 U2 72.70(17)
C35 C34 C33 134.1(3)
C35 C34 U2 75.66(17)
C33 C34 U2 76.98(17)
C34 C35 C36 133.3(3)
C34 C35 U2 73.94(16)
C36 C35 U2 77.52(16)
C35 C36 C37 136.9(3)
C35 C36 U2 72.55(15)
C37 C36 U2 75.23(16)
C36 C37 C38 135.5(3)
C36 C37 U2 75.14(15)
C38 C37 U2 72.16(16)
C39 C38 C37 132.8(3)
C39 C38 U2 73.65(16)
C37 C38 U2 77.78(16)
C38 C39 C40 134.5(3)
C38 C39 U2 75.72(17)
C40 C39 U2 77.26(17)
C33 C40 C39 135.9(3)
C33 C40 U2 75.08(17)
C39 C40 U2 72.27(17)
C42 C41 U2 80.10(16)
C41 C42 C43 122.0(3)
C41 C42 C44 119.2(3)
C43 C42 C44 118.5(3)
C41 C42 U2 70.49(16)
C43 C42 U2 69.32(15)
C44 C42 U2 129.5(2)
C42 C43 U2 80.76(16)

loop_
_geom_bond_atom_site_label_1
_geom_bond_atom_site_label_2
_geom_bond_distance
U1 Cnt1 2.521
U1 Cnt1 1.973
U1 C19 2.627(3)
U1 C16 2.650(3)
U1 C11 2.668(3)
U1 C12 2.675(3)
U1 C15 2.678(3)
U1 C17 2.695(3)
U1 C21 2.697(3)
U1 C18 2.710(3)
U1 C13 2.731(3)
U1 C14 2.735(3)
U1 C1 2.773(3)
U1 C2 2.779(3)
U1 C3 2.794(3)
U1 C20 2.797(3)
U1 C4 2.809(3)
U1 C5 2.819(3)
C1 C2 1.414(4)
C1 C5 1.425(4)
C1 C6 1.496(4)
C2 C3 1.419(4)
C2 C7 1.513(4)
C3 C4 1.419(4)
C3 C8 1.504(4)
C4 C5 1.410(4)
C4 C9 1.506(4)
C5 C10 1.505(4)
C11 C12 1.394(4)
C11 C18 1.401(4)
C12 C13 1.413(4)
C13 C14 1.405(4)
C14 C15 1.407(4)
C15 C16 1.402(4)
C16 C17 1.402(4)
C17 C18 1.411(4)
C19 C20 1.408(4)
C20 C21 1.385(4)
C20 C22 1.514(4)
U2 Cnt3 2.519
U2 Cnt4 1.975
U2 C39 2.643(3)
U2 C43 2.645(3)
U2 C34 2.654(3)
U2 C38 2.669(3)
U2 C41 2.670(3)
U2 C35 2.676(3)
U2 C40 2.706(3)
U2 C33 2.709(3)
U2 C36 2.739(3)
U2 C37 2.740(3)
U2 C26 2.775(3)
U2 C25 2.782(3)
U2 C42 2.790(3)
U2 C24 2.793(3)
U2 C23 2.800(3)
U2 C27 2.816(3)
C23 C27 1.410(4)
C23 C24 1.419(4)
C23 C28 1.500(4)
C24 C25 1.418(4)
C24 C29 1.503(4)
C25 C26 1.414(4)
C25 C30 1.509(4)
C26 C27 1.428(4)
C26 C31 1.500(4)
C27 C32 1.509(4)
C33 C40 1.403(5)
C33 C34 1.404(4)
C34 C35 1.398(4)
C35 C36 1.400(4)
C36 C37 1.401(4)
C37 C38 1.404(4)
C38 C39 1.403(5)
C39 C40 1.407(5)
C41 C42 1.391(4)
C42 C43 1.410(4)
C42 C44 1.508(4)
